data_7011333
loop_
_publ_author_name
'Yu, Zhen-Tao'
'Shi, Zhan'
'Chen, Wei'
'Jiang, Yu-Sheng'
'Yuan, Hong-Ming'
'Chen, Jie-Sheng'

_publ_section_title
;
 Synthesis and X-ray crystal structures of two new alkaline-earth metal
 borates: SrBO2(OH) and Ba3B6O9(OH)6
;
_journal_issue 9
_journal_name_full 'Journal of the Chemical Society, Dalton Transactions'
_journal_page_first 2031
_journal_paper_doi 10.1039/b110468c
_journal_year 2002
_chemical_formula_moiety SrBO2(OH)
_chemical_formula_sum 'B0.5 H0.5 O1.5 Sr0.5'
_chemical_formula_weight 73.72
_chemical_name_systematic
; 
? 
;
_space_group_IT_number 62
_symmetry_cell_setting orthorhombic
_symmetry_space_group_name_Hall '-P 2ac 2n'
_symmetry_space_group_name_H-M 'P n m a'
_atom_sites_solution_hydrogens geom
_atom_sites_solution_primary direct
_atom_sites_solution_secondary difmap
_audit_creation_method SHELXL-97
_cell_angle_alpha 90.00
_cell_angle_beta 90.00
_cell_angle_gamma 90.00
_cell_formula_units_Z 8
_cell_length_a 6.991(2)
_cell_length_b 5.707(2)
_cell_length_c 6.952(3)
_cell_measurement_temperature 293(2)
_cell_volume 277.37(17)
_computing_cell_refinement 'Bruker SMART'
_computing_data_collection 'Bruker SMART'
_computing_data_reduction 'Bruker SAINT'
_computing_molecular_graphics SHELXP-97
_computing_publication_material SHELXTL
_computing_structure_refinement 'SHELXL-97 (Sheldrick, 1997)'
_computing_structure_solution 'SHELXS-97 (Sheldrick, 1990)'
_diffrn_ambient_temperature 293(2)
_diffrn_measured_fraction_theta_full 0.991
_diffrn_measured_fraction_theta_max 0.991
_diffrn_measurement_device_type 'CCD area detector'
_diffrn_measurement_method 'omega scans'
_diffrn_radiation_monochromator graphite
_diffrn_radiation_source 'fine-focus sealed tube'
_diffrn_radiation_type MoK\a
_diffrn_radiation_wavelength 0.71073
_diffrn_reflns_av_R_equivalents 0.0546
_diffrn_reflns_av_sigmaI/netI 0.0373
_diffrn_reflns_limit_h_max 7
_diffrn_reflns_limit_h_min -7
_diffrn_reflns_limit_k_max 6
_diffrn_reflns_limit_k_min -5
_diffrn_reflns_limit_l_max 7
_diffrn_reflns_limit_l_min -3
_diffrn_reflns_number 589
_diffrn_reflns_theta_full 23.20
_diffrn_reflns_theta_max 23.20
_diffrn_reflns_theta_min 4.13
_exptl_absorpt_coefficient_mu 19.189
_exptl_absorpt_correction_T_max 0.6876
_exptl_absorpt_correction_T_min 0.1475
_exptl_absorpt_correction_type empirical
_exptl_crystal_colour colorless
_exptl_crystal_density_diffrn 3.531
_exptl_crystal_density_method 'not measured'
_exptl_crystal_F_000 272
_exptl_crystal_size_max 0.2
_exptl_crystal_size_mid 0.2
_exptl_crystal_size_min 0.08
_refine_diff_density_max 1.038
_refine_diff_density_min -0.785
_refine_diff_density_rms 0.223
_refine_ls_extinction_coef 0.077(12)
_refine_ls_extinction_expression Fc^*^=kFc[1+0.001xFc^2^\l^3^/sin(2\q)]^-1/4^
_refine_ls_extinction_method SHELXL
_refine_ls_goodness_of_fit_ref 1.173
_refine_ls_hydrogen_treatment mixed
_refine_ls_matrix_type full
_refine_ls_number_parameters 29
_refine_ls_number_reflns 220
_refine_ls_number_restraints 0
_refine_ls_restrained_S_all 1.173
_refine_ls_R_factor_all 0.0366
_refine_ls_R_factor_gt 0.0349
_refine_ls_shift/su_max 0.000
_refine_ls_shift/su_mean 0.000
_refine_ls_structure_factor_coef Fsqd
_refine_ls_weighting_details 'calc w=1/[\s^2^(Fo^2^)+(0.0641P)^2^+0.0587P] where P=(Fo^2^+2Fc^2^)/3'
_refine_ls_weighting_scheme calc
_refine_ls_wR_factor_gt 0.0896
_refine_ls_wR_factor_ref 0.0909
_reflns_number_gt 211
_reflns_number_total 220
_reflns_threshold_expression >2sigma(I)
_cod_data_source_file b110468c.txt
_cod_data_source_block SrBO2(OH)
_cod_depositor_comments
;
The following automatic conversions were performed:
'_symmetry_cell_setting' value 'Orthorhombic' changed to 'orthorhombic'
according to '/home/saulius/struct/CIF-dictionaries/cif_core.dic'
dictionary named 'cif_core.dic' version 2.4.1 from 2010-06-29.

Automatic conversion script
Id: cif_fix_enum 1527 2010-12-29 10:47:43Z saulius 
;
_cod_original_cell_volume 277.34(18)
_cod_original_sg_symbol_H-M 'Pnma '
_cod_original_formula_sum 'H0.50 B0.50 O1.50 Sr0.50'
_cod_database_code 7011333

loop_
_symmetry_equiv_pos_as_xyz
'x, y, z'
'-x+1/2, -y, z+1/2'
'-x, y+1/2, -z'
'x+1/2, -y+1/2, -z+1/2'
'-x, -y, -z'
'x-1/2, y, -z-1/2'
'x, -y-1/2, z'
'-x-1/2, y-1/2, z-1/2'

loop_
_atom_site_label
_atom_site_type_symbol
_atom_site_fract_x
_atom_site_fract_y
_atom_site_fract_z
_atom_site_U_iso_or_equiv
_atom_site_adp_type
_atom_site_occupancy
_atom_site_symmetry_multiplicity
_atom_site_calc_flag
_atom_site_refinement_flags
_atom_site_disorder_assembly
_atom_site_disorder_group
Sr Sr 0.84383(10) 0.2500 0.36118(12) 0.0139(7) Uani 1 2 d S . .
B B 0.9054(15) 0.2500 0.7813(16) 0.017(2) Uani 1 2 d S . .
O1 O 0.8829(6) 0.4596(9) 0.6929(7) 0.0185(12) Uani 1 1 d . . .
O2 O 0.9674(9) 0.2500 0.9770(9) 0.0261(16) Uani 1 2 d S . .

loop_
_atom_site_aniso_label
_atom_site_aniso_U_11
_atom_site_aniso_U_22
_atom_site_aniso_U_33
_atom_site_aniso_U_23
_atom_site_aniso_U_13
_atom_site_aniso_U_12
Sr 0.0142(8) 0.0193(9) 0.0081(9) 0.000 -0.0008(3) 0.000
B 0.018(6) 0.030(6) 0.004(5) 0.000 0.005(5) 0.000
O1 0.020(3) 0.019(3) 0.016(2) 0.003(2) 0.000(2) 0.0016(19)
O2 0.029(4) 0.044(4) 0.005(3) 0.000 -0.003(3) 0.000

loop_
_atom_type_symbol
_atom_type_description
_atom_type_scat_dispersion_real
_atom_type_scat_dispersion_imag
_atom_type_scat_source
B B 0.0013 0.0007 'International Tables Vol C Tables 4.2.6.8 and 6.1.1.4'
H H 0.0000 0.0000 'International Tables Vol C Tables 4.2.6.8 and 6.1.1.4'
O O 0.0106 0.0060 'International Tables Vol C Tables 4.2.6.8 and 6.1.1.4'
Sr Sr -1.5307 3.2498 'International Tables Vol C Tables 4.2.6.8 and 6.1.1.4'

loop_
_geom_angle_atom_site_label_1
_geom_angle_atom_site_label_2
_geom_angle_atom_site_label_3
_geom_angle
_geom_angle_site_symmetry_1
_geom_angle_site_symmetry_3
_geom_angle_publ_flag
O1 Sr O1 80.8(2) 5_766 3_746 ?
O1 Sr O1 144.14(7) 5_766 8_755 ?
O1 Sr O1 88.62(15) 3_746 8_755 ?
O1 Sr O1 88.62(15) 5_766 2_664 ?
O1 Sr O1 144.14(7) 3_746 2_664 ?
O1 Sr O1 80.1(2) 8_755 2_664 ?
O1 Sr O1 75.80(17) 5_766 . ?
O1 Sr O1 110.39(10) 3_746 . ?
O1 Sr O1 139.50(14) 8_755 . ?
O1 Sr O1 99.84(8) 2_664 . ?
O1 Sr O1 110.39(10) 5_766 7_565 ?
O1 Sr O1 75.80(17) 3_746 7_565 ?
O1 Sr O1 99.84(8) 8_755 7_565 ?
O1 Sr O1 139.50(14) 2_664 7_565 ?
O1 Sr O1 54.5(2) . 7_565 ?
O1 Sr O2 68.30(16) 5_766 1_554 ?
O1 Sr O2 68.30(16) 3_746 1_554 ?
O1 Sr O2 75.94(15) 8_755 1_554 ?
O1 Sr O2 75.94(15) 2_664 1_554 ?
O1 Sr O2 143.88(13) . 1_554 ?
O1 Sr O2 143.88(13) 7_565 1_554 ?
O1 Sr O2 138.14(11) 5_766 6_557 ?
O1 Sr O2 138.14(11) 3_746 6_557 ?
O1 Sr O2 67.21(14) 8_755 6_557 ?
O1 Sr O2 67.21(14) 2_664 6_557 ?
O1 Sr O2 75.47(15) . 6_557 ?
O1 Sr O2 75.47(15) 7_565 6_557 ?
O2 Sr O2 131.1(2) 1_554 6_557 ?
O1 Sr B 92.1(2) 5_766 . ?
O1 Sr B 92.1(2) 3_746 . ?
O1 Sr B 122.65(18) 8_755 . ?
O1 Sr B 122.65(18) 2_664 . ?
O1 Sr B 27.30(11) . . ?
O1 Sr B 27.30(11) 7_565 . ?
O2 Sr B 153.7(2) 1_554 . ?
O2 Sr B 75.2(2) 6_557 . ?
O1 Sr B 154.9(2) 5_766 2_654 ?
O1 Sr B 79.30(19) 3_746 2_654 ?
O1 Sr B 21.1(2) 8_755 2_654 ?
O1 Sr B 98.68(18) 2_664 2_654 ?
O1 Sr B 125.7(2) . 2_654 ?
O1 Sr B 79.2(2) 7_565 2_654 ?
O2 Sr B 90.1(2) 1_554 2_654 ?
O2 Sr B 65.90(17) 6_557 2_654 ?
B Sr B 103.7(2) . 2_654 ?
O1 Sr B 79.30(19) 5_766 2_664 ?
O1 Sr B 154.9(2) 3_746 2_664 ?
O1 Sr B 98.68(18) 8_755 2_664 ?
O1 Sr B 21.1(2) 2_664 2_664 ?
O1 Sr B 79.2(2) . 2_664 ?
O1 Sr B 125.7(2) 7_565 2_664 ?
O2 Sr B 90.1(2) 1_554 2_664 ?
O2 Sr B 65.90(17) 6_557 2_664 ?
B Sr B 103.7(2) . 2_664 ?
B Sr B 114.7(3) 2_654 2_664 ?
O1 Sr Sr 128.60(11) 5_766 6_556 ?
O1 Sr Sr 128.60(11) 3_746 6_556 ?
O1 Sr Sr 41.68(10) 8_755 6_556 ?
O1 Sr Sr 41.68(10) 2_664 6_556 ?
O1 Sr Sr 116.92(10) . 6_556 ?
O1 Sr Sr 116.92(10) 7_565 6_556 ?
O2 Sr Sr 84.07(14) 1_554 6_556 ?
O2 Sr Sr 47.01(13) 6_557 6_556 ?
B Sr Sr 122.2(2) . 6_556 ?
B Sr Sr 57.56(15) 2_654 6_556 ?
B Sr Sr 57.56(15) 2_664 6_556 ?
O1 B O1 124.1(9) 7_565 . ?
O1 B O2 117.9(5) 7_565 . ?
O1 B O2 117.9(5) . . ?
O1 B Sr 62.2(5) 7_565 . ?
O1 B Sr 62.2(5) . . ?
O2 B Sr 170.7(7) . . ?
O1 B Sr 43.2(3) 7_565 2_655 ?
O1 B Sr 139.3(6) . 2_655 ?
O2 B Sr 90.0(4) . 2_655 ?
Sr B Sr 95.0(2) . 2_655 ?
O1 B Sr 139.3(6) 7_565 2_665 ?
O1 B Sr 43.2(3) . 2_665 ?
O2 B Sr 90.0(4) . 2_665 ?
Sr B Sr 95.0(2) . 2_665 ?
Sr B Sr 114.7(3) 2_655 2_665 ?
B O1 Sr 123.5(5) . 5_766 ?
B O1 Sr 115.7(5) . 2_665 ?
Sr O1 Sr 96.28(17) 5_766 2_665 ?
B O1 Sr 90.5(5) . . ?
Sr O1 Sr 104.20(17) 5_766 . ?
Sr O1 Sr 129.17(18) 2_665 . ?
B O2 Sr 144.4(6) . 1_556 ?
B O2 Sr 130.8(6) . 6_657 ?
Sr O2 Sr 84.77(17) 1_556 6_657 ?

loop_
_geom_bond_atom_site_label_1
_geom_bond_atom_site_label_2
_geom_bond_distance
_geom_bond_site_symmetry_2
_geom_bond_publ_flag
Sr O1 2.557(4) 5_766 ?
Sr O1 2.557(4) 3_746 ?
Sr O1 2.575(5) 8_755 ?
Sr O1 2.575(5) 2_664 ?
Sr O1 2.612(5) . ?
Sr O1 2.612(5) 7_565 ?
Sr O2 2.807(7) 1_554 ?
Sr O2 2.862(7) 6_557 ?
Sr B 2.952(11) . ?
Sr B 3.389(6) 2_654 ?
Sr B 3.389(6) 2_664 ?
Sr Sr 3.8218(12) 6_556 ?
B O1 1.354(7) 7_565 ?
B O1 1.354(7) . ?
B O2 1.428(13) . ?
B Sr 3.389(6) 2_655 ?
B Sr 3.389(6) 2_665 ?
O1 Sr 2.557(4) 5_766 ?
O1 Sr 2.575(5) 2_665 ?
O2 Sr 2.807(7) 1_556 ?
O2 Sr 2.862(7) 6_657 ?
